data_7061748
loop_
_publ_author_name
'Baishya, Trishnajyoti'
'Sharma, Pranay'
'Gomila, Rosa M.'
'Frontera, Antonio'
'Barcelo-Oliver, Miquel'
'Verma, Akalesh K.'
'Bhattacharyya, Manjit K.'

_publ_section_title
;
 Fumarato and phthalato bridged dinuclear metal--organic Cu(ii) and Mn(ii)
 compounds involving infinite fumarate--water assemblies and unusual
 structure-guiding H-bonded synthons: antiproliferative evaluation and
 theoretical studies
;
_journal_issue 37
_journal_name_full 'New Journal of Chemistry'
_journal_page_first 17817
_journal_page_last 17833
_journal_paper_doi 10.1039/D2NJ01860H
_journal_volume 46
_journal_year 2022
_chemical_formula_moiety 'C64 H40 Mn2 N8 O8, 2(H2 O)'
_chemical_formula_sum 'C64 H44 Mn2 N8 O10'
_chemical_formula_weight 1194.95
_space_group_crystal_system triclinic
_space_group_IT_number 2
_space_group_name_Hall '-P 1'
_space_group_name_H-M_alt 'P -1'
_atom_sites_solution_hydrogens mixed
_atom_sites_solution_primary dual
_audit_creation_date 2021-03-23
_audit_creation_method
;
Olex2 1.3
(compiled 2020.11.12 svn.r5f609507 for OlexSys, GUI svn.r6272)
;
_audit_update_record
;
2021-08-11 deposited with the CCDC.	2022-08-18 downloaded from the CCDC.
;
_cell_angle_alpha 71.180(3)
_cell_angle_beta 72.654(3)
_cell_angle_gamma 84.583(4)
_cell_formula_units_Z 1
_cell_length_a 10.7061(6)
_cell_length_b 11.7741(6)
_cell_length_c 11.9924(5)
_cell_measurement_reflns_used 9835
_cell_measurement_temperature 294
_cell_measurement_theta_max 68.523
_cell_measurement_theta_min 3.967
_cell_volume 1365.80(12)
_computing_cell_refinement 'Bruker Apex3, 2016'
_computing_data_collection 'Bruker Apex3, 2016'
_computing_data_reduction 'SAINT v8.40A (Bruker, 2019)'
_computing_molecular_graphics 'Olex2 1.3 (Dolomanov et al., 2009)'
_computing_publication_material 'Olex2 1.3 (Dolomanov et al., 2009)'
_computing_structure_refinement 'XL  (Sheldrick, 2008)'
_computing_structure_solution 'XT  (Sheldrick, 2015)'
_diffrn_ambient_temperature 294
_diffrn_measured_fraction_theta_full 0.985
_diffrn_measured_fraction_theta_max 0.982
_diffrn_measurement_device_type 'Bruker D8 Venture'
_diffrn_measurement_method '\f and \w scans'
_diffrn_radiation_monochromator multilayer
_diffrn_radiation_type CuK\a
_diffrn_radiation_wavelength 1.54178
_diffrn_reflns_av_R_equivalents 0.0571
_diffrn_reflns_av_unetI/netI 0.0361
_diffrn_reflns_Laue_measured_fraction_full 0.985
_diffrn_reflns_Laue_measured_fraction_max 0.982
_diffrn_reflns_limit_h_max 12
_diffrn_reflns_limit_h_min -12
_diffrn_reflns_limit_k_max 14
_diffrn_reflns_limit_k_min -14
_diffrn_reflns_limit_l_max 13
_diffrn_reflns_limit_l_min -14
_diffrn_reflns_number 33375
_diffrn_reflns_point_group_measured_fraction_full 0.985
_diffrn_reflns_point_group_measured_fraction_max 0.982
_diffrn_reflns_theta_full 67.679
_diffrn_reflns_theta_max 68.543
_diffrn_reflns_theta_min 3.966
_diffrn_source 'high brilliance microfocus sealed tube'
_diffrn_source_current 1.2
_diffrn_source_power 0.06
_diffrn_source_voltage 50.0
_diffrn_standards_number 0
_exptl_absorpt_coefficient_mu 4.350
_exptl_absorpt_correction_T_max 0.7531
_exptl_absorpt_correction_T_min 0.5438
_exptl_absorpt_correction_type multi-scan
_exptl_absorpt_process_details
;
SADABS-2016/2 (Bruker,2016/2) was used for absorption correction.
wR2(int) was 0.1223 before and 0.0737 after correction.
The Ratio of minimum to maximum transmission is 0.7221.
The \l/2 correction factor is Not present.
;
_exptl_crystal_colour pink
_exptl_crystal_colour_primary pink
_exptl_crystal_density_diffrn 1.453
_exptl_crystal_description plate
_exptl_crystal_F_000 614
_exptl_crystal_size_max 0.21
_exptl_crystal_size_mid 0.18
_exptl_crystal_size_min 0.1
_refine_diff_density_max 0.386
_refine_diff_density_min -0.372
_refine_diff_density_rms 0.045
_refine_ls_extinction_method none
_refine_ls_goodness_of_fit_ref 1.064
_refine_ls_hydrogen_treatment constr
_refine_ls_matrix_type full
_refine_ls_number_parameters 382
_refine_ls_number_reflns 4943
_refine_ls_number_restraints 0
_refine_ls_restrained_S_all 1.064
_refine_ls_R_factor_all 0.0523
_refine_ls_R_factor_gt 0.0417
_refine_ls_shift/su_max 0.001
_refine_ls_shift/su_mean 0.000
_refine_ls_structure_factor_coef Fsqd
_refine_ls_weighting_details 'w=1/[\s^2^(Fo^2^)+(0.0161P)^2^+1.2756P] where P=(Fo^2^+2Fc^2^)/3'
_refine_ls_weighting_scheme calc
_refine_ls_wR_factor_gt 0.0857
_refine_ls_wR_factor_ref 0.0908
_reflns_Friedel_coverage 0.000
_reflns_number_gt 4273
_reflns_number_total 4943
_reflns_threshold_expression 'I > 2\s(I)'
_cod_data_source_file d2nj01860h2.cif
_cod_data_source_block 1_a
_cod_depositor_comments 'Adding full bibliography for 7061747--7061748.cif.'
_cod_database_code 7061748
_shelx_shelxl_version_number 2018/3
_shelx_space_group_comment
;
The symmetry employed for this shelxl refinement is uniquely defined
by the following loop, which should always be used as a source of
symmetry information in preference to the above space-group names.
They are only intended as comments.
;
_shelx_estimated_absorpt_t_max 0.670
_shelx_estimated_absorpt_t_min 0.462
_olex2_refinement_description
;
1. Fixed Uiso
 At 1.2 times of:
  All C(H) groups
 At 1.5 times of:
  All O(H,H) groups
2.a Free rotating group:
 O1W(H1WA,H1WB)
2.b Aromatic/amide H refined with riding coordinates:
 C9B(H9B), C2A(H2A), C8A(H8A), C9A(H9A), C5A(H5A), C3A(H3A), C6A(H6A),
 C4A(H4A), C8B(H8B), C7A(H7A), C8(H8), C2B(H2B), C7B(H7B), C5(H5), C6(H6),
 C7(H7), C3B(H3B), C5B(H5B), C4B(H4B), C6B(H6B)
;
_smtbx_masks_void_probe_radius 1.2
_smtbx_masks_void_truncation_radius 1.2
_olex2_exptl_crystal_mounting_method 'cryoloop, covered with Parabar 10320 (formerly known as Paratone)'
_olex2_submission_special_instructions 'No special instructions were received'

loop_
_space_group_symop_operation_xyz
'x, y, z'
'-x, -y, -z'

loop_
_atom_site_label
_atom_site_type_symbol
_atom_site_fract_x
_atom_site_fract_y
_atom_site_fract_z
_atom_site_U_iso_or_equiv
_atom_site_adp_type
_atom_site_occupancy
_atom_site_site_symmetry_order
_atom_site_calc_flag
_atom_site_refinement_flags_posn
_atom_site_refinement_flags_adp
_atom_site_refinement_flags_occupancy
_atom_site_disorder_assembly
_atom_site_disorder_group
Mn1 Mn 0.40439(4) 0.60977(3) 0.63033(3) 0.03096(11) Uani 1 1 d . . . . .
O1 O 0.55330(17) 0.48049(14) 0.65194(17) 0.0415(4) Uani 1 1 d . . . . .
O3 O 0.57640(18) 0.33989(15) 0.55925(16) 0.0428(4) Uani 1 1 d . . . . .
O11 O 0.85047(18) 0.35347(17) 0.57959(18) 0.0512(5) Uani 1 1 d . . . . .
N10A N 0.5379(2) 0.74341(17) 0.63782(19) 0.0342(5) Uani 1 1 d . . . . .
O1W O 0.9257(2) 0.5725(2) 0.61335(19) 0.0597(6) Uani 1 1 d G . . . .
H1WA H 0.996707 0.596388 0.553447 0.090 Uiso 1 1 d G U . . .
H1WB H 0.904111 0.506649 0.605654 0.090 Uiso 1 1 d G U . . .
N1A N 0.2864(2) 0.78277(17) 0.63174(19) 0.0351(5) Uani 1 1 d . . . . .
N10B N 0.2458(2) 0.46972(17) 0.69705(18) 0.0343(5) Uani 1 1 d . . . . .
O12 O 0.9068(2) 0.16015(19) 0.6281(2) 0.0634(6) Uani 1 1 d . . . . .
N1B N 0.3227(2) 0.56131(19) 0.84697(19) 0.0433(5) Uani 1 1 d . . . . .
C13A C 0.4823(2) 0.8494(2) 0.6497(2) 0.0316(5) Uani 1 1 d . . . . .
C2 C 0.5765(2) 0.3752(2) 0.6468(2) 0.0316(5) Uani 1 1 d . . . . .
C11A C 0.3479(2) 0.8695(2) 0.6480(2) 0.0321(5) Uani 1 1 d . . . . .
C9B C 0.2132(3) 0.4210(2) 0.6243(2) 0.0394(6) Uani 1 1 d . . . . .
H9B H 0.253433 0.449522 0.540258 0.047 Uiso 1 1 calc R U . . .
C4 C 0.5994(2) 0.2824(2) 0.7593(2) 0.0341(5) Uani 1 1 d . . . . .
C13B C 0.1875(2) 0.4270(2) 0.8201(2) 0.0367(6) Uani 1 1 d . . . . .
C2A C 0.1652(3) 0.8036(2) 0.6234(2) 0.0432(6) Uani 1 1 d . . . . .
H2A H 0.123341 0.745742 0.609793 0.052 Uiso 1 1 calc R U . . .
C14A C 0.5508(3) 0.9383(2) 0.6624(2) 0.0378(6) Uani 1 1 d . . . . .
C12A C 0.2862(3) 0.9772(2) 0.6610(2) 0.0402(6) Uani 1 1 d . . . . .
C8A C 0.7374(3) 0.8092(3) 0.6481(3) 0.0519(7) Uani 1 1 d . . . . .
H8A H 0.824529 0.792968 0.646671 0.062 Uiso 1 1 calc R U . . .
C11B C 0.2272(3) 0.4765(2) 0.8991(2) 0.0408(6) Uani 1 1 d . . . . .
C9A C 0.6616(3) 0.7255(2) 0.6376(3) 0.0423(6) Uani 1 1 d . . . . .
H9A H 0.700098 0.653217 0.630010 0.051 Uiso 1 1 calc R U . . .
C10 C 0.8342(3) 0.2448(2) 0.6453(3) 0.0417(6) Uani 1 1 d . . . . .
C9 C 0.7158(3) 0.2183(2) 0.7577(2) 0.0367(6) Uani 1 1 d . . . . .
C5A C 0.3595(3) 1.0655(2) 0.6744(3) 0.0497(7) Uani 1 1 d . . . . .
H5A H 0.319040 1.136806 0.683284 0.060 Uiso 1 1 calc R U . . .
C14B C 0.0926(3) 0.3357(3) 0.8713(3) 0.0500(7) Uani 1 1 d . . . . .
C3A C 0.0979(3) 0.9084(3) 0.6342(3) 0.0520(7) Uani 1 1 d . . . . .
H3A H 0.013006 0.919729 0.627302 0.062 Uiso 1 1 calc R U . . .
C6A C 0.4851(3) 1.0473(2) 0.6744(3) 0.0480(7) Uani 1 1 d . . . . .
H6A H 0.530355 1.106561 0.682353 0.058 Uiso 1 1 calc R U . . .
C4A C 0.1566(3) 0.9943(2) 0.6549(3) 0.0509(7) Uani 1 1 d . . . . .
H4A H 0.111427 1.063428 0.664837 0.061 Uiso 1 1 calc R U . . .
C8B C 0.1212(3) 0.3288(2) 0.6681(3) 0.0458(7) Uani 1 1 d . . . . .
H8B H 0.101612 0.296071 0.614255 0.055 Uiso 1 1 calc R U . . .
C7A C 0.6822(3) 0.9158(2) 0.6607(3) 0.0491(7) Uani 1 1 d . . . . .
H7A H 0.731381 0.972632 0.667983 0.059 Uiso 1 1 calc R U . . .
C8 C 0.7249(3) 0.1305(3) 0.8651(3) 0.0550(8) Uani 1 1 d . . . . .
H8 H 0.801224 0.085693 0.864745 0.066 Uiso 1 1 calc R U . . .
C2B C 0.3607(4) 0.6039(3) 0.9212(3) 0.0622(9) Uani 1 1 d . . . . .
H2B H 0.426694 0.661516 0.886528 0.075 Uiso 1 1 calc R U . . .
C7B C 0.0609(3) 0.2878(3) 0.7902(3) 0.0565(8) Uani 1 1 d . . . . .
H7B H -0.001817 0.227492 0.820410 0.068 Uiso 1 1 calc R U . . .
C5 C 0.4965(3) 0.2579(3) 0.8671(3) 0.0496(7) Uani 1 1 d . . . . .
H5 H 0.418415 0.300059 0.867615 0.060 Uiso 1 1 calc R U . . .
C12B C 0.1693(3) 0.4343(3) 1.0272(3) 0.0543(8) Uani 1 1 d . . . . .
C6 C 0.5088(4) 0.1718(3) 0.9734(3) 0.0664(9) Uani 1 1 d . . . . .
H6 H 0.439986 0.156939 1.045310 0.080 Uiso 1 1 calc R U . . .
C7 C 0.6233(4) 0.1083(3) 0.9720(3) 0.0695(10) Uani 1 1 d . . . . .
H7 H 0.632328 0.050331 1.043211 0.083 Uiso 1 1 calc R U . . .
C3B C 0.3075(4) 0.5675(3) 1.0481(3) 0.0755(11) Uani 1 1 d . . . . .
H3B H 0.336956 0.600885 1.096202 0.091 Uiso 1 1 calc R U . . .
C5B C 0.0704(4) 0.3432(3) 1.0748(3) 0.0754(11) Uani 1 1 d . . . . .
H5B H 0.030068 0.316287 1.158975 0.090 Uiso 1 1 calc R U . . .
C4B C 0.2123(4) 0.4828(3) 1.1007(3) 0.0709(10) Uani 1 1 d . . . . .
H4B H 0.175937 0.457300 1.185526 0.085 Uiso 1 1 calc R U . . .
C6B C 0.0348(4) 0.2961(3) 1.0016(3) 0.0737(10) Uani 1 1 d . . . . .
H6B H -0.028904 0.236406 1.035787 0.088 Uiso 1 1 calc R U . . .

loop_
_atom_site_aniso_label
_atom_site_aniso_U_11
_atom_site_aniso_U_22
_atom_site_aniso_U_33
_atom_site_aniso_U_23
_atom_site_aniso_U_13
_atom_site_aniso_U_12
Mn1 0.0393(2) 0.0267(2) 0.0298(2) -0.01435(15) -0.00788(16) -0.00055(15)
O1 0.0482(11) 0.0291(9) 0.0500(11) -0.0161(8) -0.0157(9) 0.0067(8)
O3 0.0617(12) 0.0385(10) 0.0337(10) -0.0159(8) -0.0163(9) -0.0009(8)
O11 0.0452(11) 0.0435(11) 0.0540(12) -0.0073(9) -0.0054(9) -0.0040(9)
N10A 0.0364(12) 0.0309(11) 0.0387(12) -0.0164(9) -0.0104(9) 0.0028(9)
O1W 0.0645(15) 0.0621(14) 0.0438(12) -0.0214(10) 0.0003(10) 0.0091(11)
N1A 0.0379(12) 0.0325(11) 0.0369(12) -0.0162(9) -0.0080(9) 0.0017(9)
N10B 0.0375(12) 0.0332(11) 0.0324(11) -0.0130(9) -0.0073(9) 0.0000(9)
O12 0.0547(13) 0.0554(13) 0.0797(16) -0.0259(11) -0.0196(11) 0.0215(10)
N1B 0.0574(15) 0.0420(12) 0.0334(12) -0.0181(10) -0.0093(10) -0.0033(11)
C13A 0.0390(14) 0.0279(12) 0.0275(12) -0.0106(10) -0.0058(10) -0.0023(10)
C2 0.0300(13) 0.0301(12) 0.0340(13) -0.0118(10) -0.0056(10) -0.0018(10)
C11A 0.0393(14) 0.0275(12) 0.0279(12) -0.0104(10) -0.0051(10) -0.0005(10)
C9B 0.0473(16) 0.0355(13) 0.0376(14) -0.0119(11) -0.0146(12) -0.0011(11)
C4 0.0437(15) 0.0307(12) 0.0310(13) -0.0133(10) -0.0093(11) -0.0049(11)
C13B 0.0344(14) 0.0363(13) 0.0348(14) -0.0105(11) -0.0044(11) 0.0021(11)
C2A 0.0377(15) 0.0473(16) 0.0456(16) -0.0163(13) -0.0104(12) -0.0025(12)
C14A 0.0475(16) 0.0331(13) 0.0338(14) -0.0115(11) -0.0100(11) -0.0064(11)
C12A 0.0461(16) 0.0329(13) 0.0371(14) -0.0121(11) -0.0050(12) 0.0036(11)
C8A 0.0395(16) 0.0535(17) 0.070(2) -0.0254(15) -0.0183(14) -0.0019(13)
C11B 0.0447(15) 0.0393(14) 0.0335(14) -0.0134(11) -0.0033(11) 0.0053(12)
C9A 0.0420(16) 0.0380(14) 0.0506(17) -0.0194(12) -0.0137(13) 0.0046(12)
C10 0.0387(15) 0.0420(15) 0.0487(16) -0.0151(13) -0.0179(12) 0.0028(12)
C9 0.0447(15) 0.0289(12) 0.0397(14) -0.0104(11) -0.0160(12) -0.0031(11)
C5A 0.064(2) 0.0291(13) 0.0581(18) -0.0228(13) -0.0133(15) 0.0084(13)
C14B 0.0451(16) 0.0499(16) 0.0449(17) -0.0052(13) -0.0056(13) -0.0091(13)
C3A 0.0404(16) 0.0517(17) 0.0607(19) -0.0155(15) -0.0139(14) 0.0070(13)
C6A 0.064(2) 0.0317(14) 0.0529(18) -0.0192(12) -0.0140(15) -0.0080(13)
C4A 0.0498(18) 0.0391(15) 0.0592(19) -0.0174(14) -0.0105(14) 0.0135(13)
C8B 0.0481(16) 0.0390(14) 0.0558(18) -0.0131(13) -0.0236(14) -0.0029(12)
C7A 0.0535(18) 0.0454(16) 0.0546(18) -0.0181(14) -0.0175(14) -0.0135(13)
C8 0.064(2) 0.0412(16) 0.058(2) -0.0005(14) -0.0293(16) -0.0031(14)
C2B 0.093(3) 0.0589(19) 0.0414(17) -0.0229(15) -0.0154(16) -0.0165(17)
C7B 0.0492(18) 0.0476(17) 0.069(2) -0.0076(15) -0.0189(16) -0.0137(14)
C5 0.0559(18) 0.0496(16) 0.0392(16) -0.0131(13) -0.0071(13) -0.0039(13)
C12B 0.066(2) 0.0602(19) 0.0297(15) -0.0145(13) -0.0024(14) 0.0015(15)
C6 0.077(2) 0.071(2) 0.0356(17) -0.0022(15) -0.0027(16) -0.0180(19)
C7 0.094(3) 0.058(2) 0.0428(19) 0.0130(15) -0.0265(18) -0.0181(19)
C3B 0.121(3) 0.077(2) 0.0388(18) -0.0281(17) -0.0217(19) -0.015(2)
C5B 0.078(3) 0.089(3) 0.0347(18) -0.0040(17) 0.0084(17) -0.021(2)
C4B 0.103(3) 0.076(2) 0.0280(16) -0.0177(16) -0.0080(17) -0.001(2)
C6B 0.068(2) 0.082(3) 0.050(2) -0.0013(18) 0.0028(17) -0.0306(19)

loop_
_atom_type_symbol
_atom_type_description
_atom_type_scat_dispersion_real
_atom_type_scat_dispersion_imag
_atom_type_scat_source
C C 0.0181 0.0091 'International Tables Vol C Tables 4.2.6.8 and 6.1.1.4'
H H 0.0000 0.0000 'International Tables Vol C Tables 4.2.6.8 and 6.1.1.4'
Mn Mn -0.5299 2.8052 'International Tables Vol C Tables 4.2.6.8 and 6.1.1.4'
N N 0.0311 0.0180 'International Tables Vol C Tables 4.2.6.8 and 6.1.1.4'
O O 0.0492 0.0322 'International Tables Vol C Tables 4.2.6.8 and 6.1.1.4'

loop_
_geom_angle_atom_site_label_1
_geom_angle_atom_site_label_2
_geom_angle_atom_site_label_3
_geom_angle
_geom_angle_site_symmetry_1
_geom_angle_site_symmetry_3
_geom_angle_publ_flag
O1 Mn1 N10A 87.85(7) . . ?
O1 Mn1 N1A 159.81(7) . . ?
O1 Mn1 N10B 93.30(7) . . ?
O1 Mn1 N1B 89.64(8) . . ?
O3 Mn1 O1 103.03(7) 2_666 . ?
O3 Mn1 N10A 101.71(7) 2_666 . ?
O3 Mn1 N1A 87.10(7) 2_666 . ?
O3 Mn1 N10B 98.58(7) 2_666 . ?
O3 Mn1 N1B 164.68(8) 2_666 . ?
N10A Mn1 N1A 72.88(7) . . ?
N10A Mn1 N1B 87.17(8) . . ?
N1A Mn1 N1B 83.59(7) . . ?
N10B Mn1 N10A 158.87(7) . . ?
N10B Mn1 N1A 102.51(7) . . ?
N10B Mn1 N1B 71.75(7) . . ?
C2 O1 Mn1 137.55(17) . . ?
C2 O3 Mn1 145.74(16) . 2_666 ?
C13A N10A Mn1 116.12(15) . . ?
C9A N10A Mn1 126.02(16) . . ?
C9A N10A C13A 117.8(2) . . ?
H1WA O1W H1WB 104.5 . . ?
C11A N1A Mn1 115.04(16) . . ?
C2A N1A Mn1 126.87(17) . . ?
C2A N1A C11A 118.0(2) . . ?
C9B N10B Mn1 123.71(17) . . ?
C9B N10B C13B 118.2(2) . . ?
C13B N10B Mn1 117.88(16) . . ?
C11B N1B Mn1 114.20(16) . . ?
C2B N1B Mn1 128.3(2) . . ?
C2B N1B C11B 117.4(2) . . ?
N10A C13A C11A 117.7(2) . . ?
N10A C13A C14A 122.7(2) . . ?
C14A C13A C11A 119.6(2) . . ?
O1 C2 C4 116.8(2) . . ?
O3 C2 O1 125.9(2) . . ?
O3 C2 C4 117.2(2) . . ?
N1A C11A C13A 117.8(2) . . ?
N1A C11A C12A 122.6(2) . . ?
C12A C11A C13A 119.6(2) . . ?
N10B C9B H9B 118.5 . . ?
N10B C9B C8B 123.0(3) . . ?
C8B C9B H9B 118.5 . . ?
C9 C4 C2 122.8(2) . . ?
C5 C4 C2 117.4(2) . . ?
C5 C4 C9 119.8(2) . . ?
N10B C13B C11B 118.0(2) . . ?
N10B C13B C14B 122.3(2) . . ?
C14B C13B C11B 119.7(2) . . ?
N1A C2A H2A 118.6 . . ?
N1A C2A C3A 122.8(3) . . ?
C3A C2A H2A 118.6 . . ?
C13A C14A C6A 119.2(2) . . ?
C7A C14A C13A 117.5(2) . . ?
C7A C14A C6A 123.3(2) . . ?
C11A C12A C5A 119.0(2) . . ?
C4A C12A C11A 117.5(2) . . ?
C4A C12A C5A 123.4(2) . . ?
C9A C8A H8A 120.4 . . ?
C7A C8A H8A 120.4 . . ?
C7A C8A C9A 119.2(3) . . ?
N1B C11B C13B 118.1(2) . . ?
N1B C11B C12B 122.2(3) . . ?
C12B C11B C13B 119.7(3) . . ?
N10A C9A C8A 123.5(2) . . ?
N10A C9A H9A 118.3 . . ?
C8A C9A H9A 118.3 . . ?
O11 C10 C9 115.9(2) . . ?
O12 C10 O11 126.2(3) . . ?
O12 C10 C9 117.9(2) . . ?
C4 C9 C10 122.4(2) . . ?
C8 C9 C4 118.3(3) . . ?
C8 C9 C10 119.2(2) . . ?
C12A C5A H5A 119.3 . . ?
C6A C5A C12A 121.3(2) . . ?
C6A C5A H5A 119.3 . . ?
C13B C14B C6B 119.0(3) . . ?
C7B C14B C13B 117.2(3) . . ?
C7B C14B C6B 123.8(3) . . ?
C2A C3A H3A 120.1 . . ?
C4A C3A C2A 119.8(3) . . ?
C4A C3A H3A 120.1 . . ?
C14A C6A H6A 119.4 . . ?
C5A C6A C14A 121.2(2) . . ?
C5A C6A H6A 119.4 . . ?
C12A C4A H4A 120.4 . . ?
C3A C4A C12A 119.2(3) . . ?
C3A C4A H4A 120.4 . . ?
C9B C8B H8B 120.6 . . ?
C7B C8B C9B 118.9(3) . . ?
C7B C8B H8B 120.6 . . ?
C14A C7A H7A 120.3 . . ?
C8A C7A C14A 119.4(2) . . ?
C8A C7A H7A 120.3 . . ?
C9 C8 H8 119.2 . . ?
C7 C8 C9 121.6(3) . . ?
C7 C8 H8 119.2 . . ?
N1B C2B H2B 118.2 . . ?
N1B C2B C3B 123.7(3) . . ?
C3B C2B H2B 118.2 . . ?
C14B C7B H7B 119.8 . . ?
C8B C7B C14B 120.4(3) . . ?
C8B C7B H7B 119.8 . . ?
C4 C5 H5 119.6 . . ?
C6 C5 C4 120.8(3) . . ?
C6 C5 H5 119.6 . . ?
C11B C12B C5B 118.6(3) . . ?
C4B C12B C11B 118.0(3) . . ?
C4B C12B C5B 123.5(3) . . ?
C5 C6 H6 120.2 . . ?
C7 C6 C5 119.5(3) . . ?
C7 C6 H6 120.2 . . ?
C8 C7 H7 120.0 . . ?
C6 C7 C8 120.0(3) . . ?
C6 C7 H7 120.0 . . ?
C2B C3B H3B 120.4 . . ?
C4B C3B C2B 119.2(3) . . ?
C4B C3B H3B 120.4 . . ?
C12B C5B H5B 119.2 . . ?
C6B C5B C12B 121.7(3) . . ?
C6B C5B H5B 119.2 . . ?
C12B C4B H4B 120.2 . . ?
C3B C4B C12B 119.6(3) . . ?
C3B C4B H4B 120.2 . . ?
C14B C6B H6B 119.3 . . ?
C5B C6B C14B 121.3(3) . . ?
C5B C6B H6B 119.3 . . ?

loop_
_geom_bond_atom_site_label_1
_geom_bond_atom_site_label_2
_geom_bond_distance
_geom_bond_site_symmetry_2
_geom_bond_publ_flag
Mn1 O1 2.1117(17) . ?
Mn1 O3 2.1064(17) 2_666 ?
Mn1 N10A 2.263(2) . ?
Mn1 N1A 2.295(2) . ?
Mn1 N10B 2.260(2) . ?
Mn1 N1B 2.371(2) . ?
O1 C2 1.259(3) . ?
O3 C2 1.248(3) . ?
O11 C10 1.264(3) . ?
N10A C13A 1.362(3) . ?
N10A C9A 1.320(3) . ?
O1W H1WA 0.8702 . ?
O1W H1WB 0.8692 . ?
N1A C11A 1.358(3) . ?
N1A C2A 1.325(3) . ?
N10B C9B 1.324(3) . ?
N10B C13B 1.361(3) . ?
O12 C10 1.238(3) . ?
N1B C11B 1.357(3) . ?
N1B C2B 1.324(4) . ?
C13A C11A 1.441(3) . ?
C13A C14A 1.404(3) . ?
C2 C4 1.507(3) . ?
C11A C12A 1.406(3) . ?
C9B H9B 0.9300 . ?
C9B C8B 1.397(4) . ?
C4 C9 1.393(4) . ?
C4 C5 1.393(4) . ?
C13B C11B 1.437(4) . ?
C13B C14B 1.405(4) . ?
C2A H2A 0.9300 . ?
C2A C3A 1.392(4) . ?
C14A C6A 1.432(4) . ?
C14A C7A 1.402(4) . ?
C12A C5A 1.435(4) . ?
C12A C4A 1.403(4) . ?
C8A H8A 0.9300 . ?
C8A C9A 1.392(4) . ?
C8A C7A 1.369(4) . ?
C11B C12B 1.410(4) . ?
C9A H9A 0.9300 . ?
C10 C9 1.518(4) . ?
C9 C8 1.390(4) . ?
C5A H5A 0.9300 . ?
C5A C6A 1.342(4) . ?
C14B C7B 1.402(4) . ?
C14B C6B 1.432(4) . ?
C3A H3A 0.9300 . ?
C3A C4A 1.362(4) . ?
C6A H6A 0.9300 . ?
C4A H4A 0.9300 . ?
C8B H8B 0.9300 . ?
C8B C7B 1.353(4) . ?
C7A H7A 0.9300 . ?
C8 H8 0.9300 . ?
C8 C7 1.379(5) . ?
C2B H2B 0.9300 . ?
C2B C3B 1.390(4) . ?
C7B H7B 0.9300 . ?
C5 H5 0.9300 . ?
C5 C6 1.383(4) . ?
C12B C5B 1.434(5) . ?
C12B C4B 1.391(5) . ?
C6 H6 0.9300 . ?
C6 C7 1.373(5) . ?
C7 H7 0.9300 . ?
C3B H3B 0.9300 . ?
C3B C4B 1.354(5) . ?
C5B H5B 0.9300 . ?
C5B C6B 1.334(5) . ?
C4B H4B 0.9300 . ?
C6B H6B 0.9300 . ?

loop_
_geom_hbond_atom_site_label_D
_geom_hbond_atom_site_label_H
_geom_hbond_atom_site_label_A
_geom_hbond_distance_DH
_geom_hbond_distance_HA
_geom_hbond_distance_DA
_geom_hbond_angle_DHA
_geom_hbond_site_symmetry_A
_geom_hbond_publ_flag
O1W H1WA O11 0.87 1.89 2.764(3) 178.4 2_766 yes
O1W H1WB O11 0.87 2.08 2.953(3) 177.3 . yes
C9A H9A O1W 0.93 2.49 3.196(3) 133.3 . yes
C4A H4A O12 0.93 2.46 3.193(3) 135.3 1_465 yes
C4B H4B O1W 0.93 2.26 3.176(4) 170.2 2_667 yes

loop_
_geom_torsion_atom_site_label_1
_geom_torsion_atom_site_label_2
_geom_torsion_atom_site_label_3
_geom_torsion_atom_site_label_4
_geom_torsion
_geom_torsion_site_symmetry_1
_geom_torsion_site_symmetry_2
_geom_torsion_site_symmetry_3
_geom_torsion_site_symmetry_4
_geom_torsion_publ_flag
Mn1 O1 C2 O3 53.3(4) . . . . ?
Mn1 O1 C2 C4 -123.3(2) . . . . ?
Mn1 O3 C2 O1 23.1(5) 2_666 . . . ?
Mn1 O3 C2 C4 -160.4(2) 2_666 . . . ?
Mn1 N10A C13A C11A -4.1(3) . . . . ?
Mn1 N10A C13A C14A 176.41(18) . . . . ?
Mn1 N10A C9A C8A -176.9(2) . . . . ?
Mn1 N1A C11A C13A 6.2(3) . . . . ?
Mn1 N1A C11A C12A -174.81(18) . . . . ?
Mn1 N1A C2A C3A 175.1(2) . . . . ?
Mn1 N10B C9B C8B 175.54(19) . . . . ?
Mn1 N10B C13B C11B 2.1(3) . . . . ?
Mn1 N10B C13B C14B -176.8(2) . . . . ?
Mn1 N1B C11B C13B 0.0(3) . . . . ?
Mn1 N1B C11B C12B 178.4(2) . . . . ?
Mn1 N1B C2B C3B -178.7(3) . . . . ?
O1 C2 C4 C9 -119.8(3) . . . . ?
O1 C2 C4 C5 62.8(3) . . . . ?
O3 C2 C4 C9 63.4(3) . . . . ?
O3 C2 C4 C5 -114.0(3) . . . . ?
O11 C10 C9 C4 33.4(3) . . . . ?
O11 C10 C9 C8 -143.8(3) . . . . ?
N10A C13A C11A N1A -1.5(3) . . . . ?
N10A C13A C11A C12A 179.5(2) . . . . ?
N10A C13A C14A C6A 180.0(2) . . . . ?
N10A C13A C14A C7A 0.9(4) . . . . ?
N1A C11A C12A C5A -178.3(2) . . . . ?
N1A C11A C12A C4A -0.9(4) . . . . ?
N1A C2A C3A C4A -0.4(4) . . . . ?
N10B C9B C8B C7B 0.8(4) . . . . ?
N10B C13B C11B N1B -1.4(4) . . . . ?
N10B C13B C11B C12B -179.8(2) . . . . ?
N10B C13B C14B C7B 1.0(4) . . . . ?
N10B C13B C14B C6B -179.5(3) . . . . ?
O12 C10 C9 C4 -148.4(3) . . . . ?
O12 C10 C9 C8 34.5(4) . . . . ?
N1B C11B C12B C5B -179.1(3) . . . . ?
N1B C11B C12B C4B 0.4(4) . . . . ?
N1B C2B C3B C4B 0.7(6) . . . . ?
C13A N10A C9A C8A -0.4(4) . . . . ?
C13A C11A C12A C5A 0.7(4) . . . . ?
C13A C11A C12A C4A 178.0(2) . . . . ?
C13A C14A C6A C5A 0.4(4) . . . . ?
C13A C14A C7A C8A -0.6(4) . . . . ?
C2 C4 C9 C10 5.9(4) . . . . ?
C2 C4 C9 C8 -176.9(2) . . . . ?
C2 C4 C5 C6 178.4(3) . . . . ?
C11A N1A C2A C3A -1.9(4) . . . . ?
C11A C13A C14A C6A 0.5(4) . . . . ?
C11A C13A C14A C7A -178.6(2) . . . . ?
C11A C12A C5A C6A 0.2(4) . . . . ?
C11A C12A C4A C3A -1.4(4) . . . . ?
C9B N10B C13B C11B 177.4(2) . . . . ?
C9B N10B C13B C14B -1.4(4) . . . . ?
C9B C8B C7B C14B -1.3(4) . . . . ?
C4 C9 C8 C7 -1.6(4) . . . . ?
C4 C5 C6 C7 -1.0(5) . . . . ?
C13B N10B C9B C8B 0.5(4) . . . . ?
C13B C11B C12B C5B -0.7(4) . . . . ?
C13B C11B C12B C4B 178.8(3) . . . . ?
C13B C14B C7B C8B 0.4(4) . . . . ?
C13B C14B C6B C5B -0.8(5) . . . . ?
C2A N1A C11A C13A -176.4(2) . . . . ?
C2A N1A C11A C12A 2.6(4) . . . . ?
C2A C3A C4A C12A 2.1(5) . . . . ?
C14A C13A C11A N1A 178.0(2) . . . . ?
C14A C13A C11A C12A -1.0(3) . . . . ?
C12A C5A C6A C14A -0.7(4) . . . . ?
C11B N1B C2B C3B -0.6(5) . . . . ?
C11B C13B C14B C7B -177.8(3) . . . . ?
C11B C13B C14B C6B 1.7(4) . . . . ?
C11B C12B C5B C6B 1.6(6) . . . . ?
C11B C12B C4B C3B -0.3(5) . . . . ?
C9A N10A C13A C11A 179.1(2) . . . . ?
C9A N10A C13A C14A -0.4(4) . . . . ?
C9A C8A C7A C14A -0.1(4) . . . . ?
C10 C9 C8 C7 175.7(3) . . . . ?
C9 C4 C5 C6 0.9(4) . . . . ?
C9 C8 C7 C6 1.5(5) . . . . ?
C5A C12A C4A C3A 175.8(3) . . . . ?
C14B C13B C11B N1B 177.5(2) . . . . ?
C14B C13B C11B C12B -0.9(4) . . . . ?
C6A C14A C7A C8A -179.6(3) . . . . ?
C4A C12A C5A C6A -177.0(3) . . . . ?
C7A C14A C6A C5A 179.4(3) . . . . ?
C7A C8A C9A N10A 0.7(5) . . . . ?
C2B N1B C11B C13B -178.3(3) . . . . ?
C2B N1B C11B C12B 0.0(4) . . . . ?
C2B C3B C4B C12B -0.2(6) . . . . ?
C7B C14B C6B C5B 178.7(4) . . . . ?
C5 C4 C9 C10 -176.8(2) . . . . ?
C5 C4 C9 C8 0.4(4) . . . . ?
C5 C6 C7 C8 -0.1(5) . . . . ?
C12B C5B C6B C14B -0.9(6) . . . . ?
C5B C12B C4B C3B 179.1(4) . . . . ?
C4B C12B C5B C6B -177.8(4) . . . . ?
C6B C14B C7B C8B -179.1(3) . . . . ?

loop_
_smtbx_masks_void_nr
_smtbx_masks_void_average_x
_smtbx_masks_void_average_y
_smtbx_masks_void_average_z
_smtbx_masks_void_volume
_smtbx_masks_void_count_electrons
_smtbx_masks_void_content
1 0.000 0.000 0.000 77.0 0.4 ?
